data_7206365
loop_
_publ_author_name
'Ugono, Onome'
'Rath, Nigam P.'
'Beatty, Alicia M.'

_publ_section_title
;
 Exceptions to the rule: new hydrogen-bonded networks from an old
 reliable
;
_journal_issue 3
_journal_name_full CrystEngComm
_journal_page_first 753
_journal_paper_doi 10.1039/c0ce00621a
_journal_volume 13
_journal_year 2011
_chemical_formula_moiety 'C6 H18 N2, 2(C5 H3 N2 O4) '
_chemical_formula_sum 'C16 H24 N6 O8'
_chemical_formula_weight 428.41
_chemical_name_systematic
;
?
;
_space_group_IT_number 2
_symmetry_cell_setting triclinic
_symmetry_space_group_name_Hall '-P 1'
_symmetry_space_group_name_H-M 'P -1'
_atom_sites_solution_hydrogens geom
_atom_sites_solution_primary direct
_atom_sites_solution_secondary difmap
_audit_creation_method SHELXL-97
_cell_angle_alpha 79.342(4)
_cell_angle_beta 85.338(5)
_cell_angle_gamma 85.904(4)
_cell_formula_units_Z 1
_cell_length_a 4.5537(6)
_cell_length_b 9.3845(11)
_cell_length_c 11.1398(14)
_cell_measurement_reflns_used 4768
_cell_measurement_temperature 100(2)
_cell_measurement_theta_max 29.56
_cell_measurement_theta_min 3.14
_cell_volume 465.52(10)
_computing_cell_refinement 'Bruker SAINT'
_computing_data_collection 'Bruker APEX2'
_computing_data_reduction 'Bruker SAINT'
_computing_molecular_graphics 'Bruker SHELXTL'
_computing_publication_material 'Bruker SHELXTL'
_computing_structure_refinement 'SHELXL-97 (Sheldrick, 2008)'
_computing_structure_solution 'SHELXS-97 (Sheldrick, 2008)'
_diffrn_ambient_temperature 100(2)
_diffrn_measured_fraction_theta_full 0.998
_diffrn_measured_fraction_theta_max 0.990
_diffrn_measurement_device_type 'Bruker APEX-II CCD'
_diffrn_measurement_method '\f and \w scans'
_diffrn_radiation_monochromator graphite
_diffrn_radiation_source 'fine-focus sealed tube'
_diffrn_radiation_type MoK\a
_diffrn_radiation_wavelength 0.71073
_diffrn_reflns_av_R_equivalents 0.0318
_diffrn_reflns_av_sigmaI/netI 0.0267
_diffrn_reflns_limit_h_max 6
_diffrn_reflns_limit_h_min -6
_diffrn_reflns_limit_k_max 13
_diffrn_reflns_limit_k_min -13
_diffrn_reflns_limit_l_max 15
_diffrn_reflns_limit_l_min -15
_diffrn_reflns_number 12441
_diffrn_reflns_theta_full 25.00
_diffrn_reflns_theta_max 29.74
_diffrn_reflns_theta_min 1.86
_exptl_absorpt_coefficient_mu 0.124
_exptl_absorpt_correction_T_max 0.9827
_exptl_absorpt_correction_T_min 0.9725
_exptl_absorpt_correction_type multi-scan
_exptl_absorpt_process_details 'sadabs v2008/1'
_exptl_crystal_colour colourless
_exptl_crystal_density_diffrn 1.528
_exptl_crystal_density_method 'not measured'
_exptl_crystal_description rod
_exptl_crystal_F_000 226
_exptl_crystal_size_max 0.23
_exptl_crystal_size_mid 0.20
_exptl_crystal_size_min 0.14
_refine_diff_density_max 0.433
_refine_diff_density_min -0.280
_refine_diff_density_rms 0.054
_refine_ls_extinction_method none
_refine_ls_goodness_of_fit_ref 1.061
_refine_ls_hydrogen_treatment noref
_refine_ls_matrix_type full
_refine_ls_number_parameters 138
_refine_ls_number_reflns 2637
_refine_ls_number_restraints 0
_refine_ls_restrained_S_all 1.061
_refine_ls_R_factor_all 0.0446
_refine_ls_R_factor_gt 0.0364
_refine_ls_shift/su_max 0.000
_refine_ls_shift/su_mean 0.000
_refine_ls_structure_factor_coef Fsqd
_refine_ls_weighting_details 'calc w=1/[\s^2^(Fo^2^)+(0.0480P)^2^+0.1456P] where P=(Fo^2^+2Fc^2^)/3'
_refine_ls_weighting_scheme calc
_refine_ls_wR_factor_gt 0.0935
_refine_ls_wR_factor_ref 0.0980
_reflns_number_gt 2210
_reflns_number_total 2637
_reflns_threshold_expression >2sigma(I)
_cod_data_source_file c0ce00621a.txt
_cod_data_source_block Compound-7
_cod_depositor_comments
;
The following automatic conversions were performed:

'_symmetry_cell_setting' value 'Triclinic' changed to 'triclinic'
according to /home/saulius/struct/CIF-dictionaries/cif_core.dic
dictionary named 'cif_core.dic' version 2.4.1 from 2010-06-29.

Automatic conversion script
Id: cif_fix_values 1715 2011-07-08 13:25:40Z adriana 
;
_cod_original_sg_symbol_H-M P-1
_cod_database_code 7206365

loop_
_symmetry_equiv_pos_as_xyz
'x, y, z'
'-x, -y, -z'

loop_
_atom_site_label
_atom_site_type_symbol
_atom_site_fract_x
_atom_site_fract_y
_atom_site_fract_z
_atom_site_U_iso_or_equiv
_atom_site_adp_type
_atom_site_occupancy
_atom_site_symmetry_multiplicity
_atom_site_calc_flag
_atom_site_refinement_flags
O1 O -0.08752(18) 0.13084(8) 0.56858(7) 0.01475(18) Uani 1 1 d .
O2 O -0.40110(18) 0.30964(8) 0.48625(7) 0.01668(18) Uani 1 1 d .
O3 O 0.42372(18) 0.36322(8) 0.91918(7) 0.01602(18) Uani 1 1 d .
H3 H 0.5253 0.3841 0.9725 0.024 Uiso 1 1 calc R
O4 O 0.24057(18) 0.59344(8) 0.91187(7) 0.01512(18) Uani 1 1 d .
N1 N -0.2247(2) 0.48775(10) 0.64025(8) 0.01230(19) Uani 1 1 d .
H1 H -0.3593 0.5306 0.5912 0.015 Uiso 1 1 calc R
N2 N -0.1105(2) 0.55187(10) 0.72241(8) 0.01261(19) Uani 1 1 d .
N3 N 0.6699(2) 0.86008(10) 0.64426(8) 0.01254(19) Uani 1 1 d .
H3A H 0.7696 0.9383 0.6058 0.019 Uiso 1 1 calc R
H3B H 0.5684 0.8266 0.5891 0.019 Uiso 1 1 calc R
H3C H 0.8003 0.7888 0.6780 0.019 Uiso 1 1 calc R
C1 C -0.1115(2) 0.35003(11) 0.64053(9) 0.0112(2) Uani 1 1 d .
C2 C 0.0899(2) 0.32180(11) 0.72885(10) 0.0123(2) Uani 1 1 d .
H2 H 0.2080 0.2349 0.7519 0.015 Uiso 1 1 calc R
C3 C 0.0818(2) 0.44975(11) 0.77717(9) 0.0115(2) Uani 1 1 d .
C4 C -0.2070(2) 0.25590(11) 0.55860(9) 0.0109(2) Uani 1 1 d .
C5 C 0.2545(2) 0.47695(11) 0.87556(10) 0.0124(2) Uani 1 1 d .
C6 C 0.4594(2) 0.90358(12) 0.74236(10) 0.0128(2) Uani 1 1 d .
H6A H 0.3321 0.8225 0.7767 0.015 Uiso 1 1 calc R
H6B H 0.3311 0.9881 0.7071 0.015 Uiso 1 1 calc R
C7 C 0.6250(2) 0.94279(12) 0.84373(10) 0.0139(2) Uani 1 1 d .
H7A H 0.7430 1.0275 0.8098 0.017 Uiso 1 1 calc R
H7B H 0.7630 0.8603 0.8747 0.017 Uiso 1 1 calc R
C8 C 0.4171(2) 0.97898(12) 0.94994(9) 0.0133(2) Uani 1 1 d .
H8A H 0.2765 1.0602 0.9187 0.016 Uiso 1 1 calc R
H8B H 0.3019 0.8936 0.9850 0.016 Uiso 1 1 calc R

loop_
_atom_site_aniso_label
_atom_site_aniso_U_11
_atom_site_aniso_U_22
_atom_site_aniso_U_33
_atom_site_aniso_U_23
_atom_site_aniso_U_13
_atom_site_aniso_U_12
O1 0.0177(4) 0.0110(4) 0.0163(4) -0.0045(3) -0.0025(3) 0.0005(3)
O2 0.0201(4) 0.0152(4) 0.0170(4) -0.0064(3) -0.0091(3) 0.0020(3)
O3 0.0195(4) 0.0133(4) 0.0170(4) -0.0044(3) -0.0102(3) 0.0017(3)
O4 0.0188(4) 0.0124(4) 0.0159(4) -0.0053(3) -0.0060(3) -0.0003(3)
N1 0.0147(4) 0.0116(4) 0.0119(4) -0.0042(3) -0.0050(3) 0.0001(3)
N2 0.0148(4) 0.0128(4) 0.0117(4) -0.0046(3) -0.0044(3) -0.0006(3)
N3 0.0151(4) 0.0124(4) 0.0113(4) -0.0044(3) -0.0025(3) -0.0007(3)
C1 0.0127(5) 0.0104(4) 0.0111(5) -0.0034(4) -0.0013(4) -0.0007(4)
C2 0.0133(5) 0.0111(5) 0.0131(5) -0.0032(4) -0.0026(4) -0.0002(4)
C3 0.0126(5) 0.0119(4) 0.0107(5) -0.0030(4) -0.0022(4) -0.0015(4)
C4 0.0125(5) 0.0115(5) 0.0096(4) -0.0038(4) -0.0003(4) -0.0026(4)
C5 0.0129(5) 0.0129(5) 0.0116(5) -0.0023(4) -0.0016(4) -0.0020(4)
C6 0.0139(5) 0.0142(5) 0.0110(5) -0.0045(4) -0.0012(4) -0.0002(4)
C7 0.0154(5) 0.0170(5) 0.0104(5) -0.0047(4) -0.0021(4) -0.0011(4)
C8 0.0156(5) 0.0146(5) 0.0104(5) -0.0039(4) -0.0013(4) 0.0004(4)

loop_
_atom_type_symbol
_atom_type_description
_atom_type_scat_dispersion_real
_atom_type_scat_dispersion_imag
_atom_type_scat_source
C C 0.0033 0.0016 'International Tables Vol C Tables 4.2.6.8 and 6.1.1.4'
H H 0.0000 0.0000 'International Tables Vol C Tables 4.2.6.8 and 6.1.1.4'
N N 0.0061 0.0033 'International Tables Vol C Tables 4.2.6.8 and 6.1.1.4'
O O 0.0106 0.0060 'International Tables Vol C Tables 4.2.6.8 and 6.1.1.4'

loop_
_geom_angle_atom_site_label_1
_geom_angle_atom_site_label_2
_geom_angle_atom_site_label_3
_geom_angle
_geom_angle_site_symmetry_1
C5 O3 H3 109.5 .
N2 N1 C1 113.08(9) .
N2 N1 H1 123.5 .
C1 N1 H1 123.5 .
N1 N2 C3 103.99(9) .
C6 N3 H3A 109.5 .
C6 N3 H3B 109.5 .
H3A N3 H3B 109.5 .
C6 N3 H3C 109.5 .
H3A N3 H3C 109.5 .
H3B N3 H3C 109.5 .
N1 C1 C2 106.49(9) .
N1 C1 C4 123.03(9) .
C2 C1 C4 130.47(10) .
C1 C2 C3 104.61(9) .
C1 C2 H2 127.7 .
C3 C2 H2 127.7 .
N2 C3 C2 111.82(9) .
N2 C3 C5 121.31(9) .
C2 C3 C5 126.86(10) .
O1 C4 O2 126.16(10) .
O1 C4 C1 116.74(9) .
O2 C4 C1 117.11(9) .
O4 C5 O3 124.46(10) .
O4 C5 C3 123.38(10) .
O3 C5 C3 112.15(9) .
N3 C6 C7 110.61(9) .
N3 C6 H6A 109.5 .
C7 C6 H6A 109.5 .
N3 C6 H6B 109.5 .
C7 C6 H6B 109.5 .
H6A C6 H6B 108.1 .
C6 C7 C8 112.22(9) .
C6 C7 H7A 109.2 .
C8 C7 H7A 109.2 .
C6 C7 H7B 109.2 .
C8 C7 H7B 109.2 .
H7A C7 H7B 107.9 .
C8 C8 C7 112.10(11) 2_677
C8 C8 H8A 109.2 2_677
C7 C8 H8A 109.2 .
C8 C8 H8B 109.2 2_677
C7 C8 H8B 109.2 .
H8A C8 H8B 107.9 .

loop_
_geom_bond_atom_site_label_1
_geom_bond_atom_site_label_2
_geom_bond_distance
_geom_bond_site_symmetry_2
O1 C4 1.2476(13) .
O2 C4 1.2595(13) .
O3 C5 1.3117(13) .
O3 H3 0.8400 .
O4 C5 1.2297(13) .
N1 N2 1.3400(12) .
N1 C1 1.3563(13) .
N1 H1 0.8800 .
N2 C3 1.3448(14) .
N3 C6 1.4895(14) .
N3 H3A 0.9100 .
N3 H3B 0.9100 .
N3 H3C 0.9100 .
C1 C2 1.3766(14) .
C1 C4 1.4901(14) .
C2 C3 1.4008(14) .
C2 H2 0.9500 .
C3 C5 1.4687(14) .
C6 C7 1.5200(14) .
C6 H6A 0.9900 .
C6 H6B 0.9900 .
C7 C8 1.5271(15) .
C7 H7A 0.9900 .
C7 H7B 0.9900 .
C8 C8 1.521(2) 2_677
C8 H8A 0.9900 .
C8 H8B 0.9900 .

loop_
_geom_torsion_atom_site_label_1
_geom_torsion_atom_site_label_2
_geom_torsion_atom_site_label_3
_geom_torsion_atom_site_label_4
_geom_torsion
_geom_torsion_site_symmetry_4
C1 N1 N2 C3 -0.31(12) .
N2 N1 C1 C2 0.10(13) .
N2 N1 C1 C4 179.09(9) .
N1 C1 C2 C3 0.14(12) .
C4 C1 C2 C3 -178.74(11) .
N1 N2 C3 C2 0.39(12) .
N1 N2 C3 C5 -179.44(9) .
C1 C2 C3 N2 -0.34(12) .
C1 C2 C3 C5 179.49(10) .
N1 C1 C4 O1 -179.40(10) .
C2 C1 C4 O1 -0.69(17) .
N1 C1 C4 O2 0.34(16) .
C2 C1 C4 O2 179.06(11) .
N2 C3 C5 O4 -1.72(17) .
C2 C3 C5 O4 178.47(11) .
N2 C3 C5 O3 178.41(10) .
C2 C3 C5 O3 -1.40(16) .
N3 C6 C7 C8 -176.45(9) .
C6 C7 C8 C8 -178.88(11) 2_677
